data_4330963
loop_
_publ_author_name
'Hyojong Yoo'
'Mari S. Rosen'
'Aaron M. Brown'
'Michael J. Wiester'
'Charlotte L. Stern'
'Chad A. Mirkin'

_publ_section_title
;
 Elucidating the Mechanism of the Halide-Induced Ligand Rearrangement
 Reaction
;
_journal_name_full 'Inorganic Chemistry'
_journal_page_first 11986
_journal_page_last 11995
_journal_paper_doi 10.1021/ic3018776
_journal_volume 51
_journal_year 2012
_chemical_formula_sum 'C27 H27 Cl O P Rh'
_chemical_formula_weight 536.82
_chemical_name_systematic
; 
 ? 
;
_space_group_IT_number 14
_symmetry_cell_setting monoclinic
_symmetry_space_group_name_Hall '-P 2ybc'
_symmetry_space_group_name_H-M 'P 1 21/c 1'
_atom_sites_solution_hydrogens geom
_atom_sites_solution_primary direct
_atom_sites_solution_secondary difmap
_audit_creation_method SHELXL-97
_cell_angle_alpha 90.00
_cell_angle_beta 94.0390(10)
_cell_angle_gamma 90.00
_cell_formula_units_Z 4
_cell_length_a 10.79090(10)
_cell_length_b 19.2179(3)
_cell_length_c 11.0684(2)
_cell_measurement_reflns_used 9858
_cell_measurement_temperature 100(2)
_cell_measurement_theta_max 34.43
_cell_measurement_theta_min 2.13
_cell_volume 2289.65(6)
_computing_cell_refinement 'Bruker SMART'
_computing_data_collection 'Bruker SMART'
_computing_data_reduction 'Bruker SAINT'
_computing_molecular_graphics 'Bruker SHELXTL'
_computing_publication_material 'Bruker SHELXTL'
_computing_structure_refinement 'SHELXL-97 (Sheldrick, 1997)'
_computing_structure_solution 'SHELXS-97 (Sheldrick, 1990)'
_diffrn_ambient_temperature 100(2)
_diffrn_measured_fraction_theta_full 0.996
_diffrn_measured_fraction_theta_max 0.937
_diffrn_measurement_device_type 'CCD area detector'
_diffrn_measurement_method 'phi and omega scans'
_diffrn_radiation_monochromator graphite
_diffrn_radiation_source 'fine-focus sealed tube'
_diffrn_radiation_type MoK\a
_diffrn_radiation_wavelength 0.71073
_diffrn_reflns_av_R_equivalents 0.0389
_diffrn_reflns_av_sigmaI/netI 0.0294
_diffrn_reflns_limit_h_max 17
_diffrn_reflns_limit_h_min -16
_diffrn_reflns_limit_k_max 27
_diffrn_reflns_limit_k_min -30
_diffrn_reflns_limit_l_max 16
_diffrn_reflns_limit_l_min -9
_diffrn_reflns_number 24033
_diffrn_reflns_theta_full 27.50
_diffrn_reflns_theta_max 34.57
_diffrn_reflns_theta_min 2.12
_exptl_absorpt_coefficient_mu 0.950
_exptl_absorpt_correction_T_max 0.8875
_exptl_absorpt_correction_T_min 0.7187
_exptl_absorpt_correction_type numerical
_exptl_absorpt_process_details face-indexed
_exptl_crystal_colour orange
_exptl_crystal_density_diffrn 1.557
_exptl_crystal_description tabular
_exptl_crystal_F_000 1096
_exptl_crystal_size_max 0.386
_exptl_crystal_size_mid 0.315
_exptl_crystal_size_min 0.133
_refine_diff_density_max 0.643
_refine_diff_density_min -1.149
_refine_diff_density_rms 0.104
_refine_ls_extinction_method none
_refine_ls_goodness_of_fit_ref 1.013
_refine_ls_hydrogen_treatment constr
_refine_ls_matrix_type full
_refine_ls_number_parameters 280
_refine_ls_number_reflns 9156
_refine_ls_number_restraints 0
_refine_ls_restrained_S_all 1.013
_refine_ls_R_factor_all 0.0269
_refine_ls_R_factor_gt 0.0221
_refine_ls_shift/su_max 0.004
_refine_ls_shift/su_mean 0.000
_refine_ls_structure_factor_coef Fsqd
_refine_ls_weighting_details 'calc w=1/[\s^2^(Fo^2^)+(0.0364P)^2^+0.5310P] where P=(Fo^2^+2Fc^2^)/3'
_refine_ls_weighting_scheme calc
_refine_ls_wR_factor_gt 0.0615
_refine_ls_wR_factor_ref 0.0643
_reflns_number_gt 8099
_reflns_number_total 9156
_reflns_threshold_expression >2sigma(I)
_cod_data_source_file ic3018776_si_002_2.cif
_cod_data_source_block 14
_cod_database_code 4330963

loop_
_symmetry_equiv_pos_as_xyz
'x, y, z'
'-x, y+1/2, -z+1/2'
'-x, -y, -z'
'x, -y-1/2, z-1/2'

loop_
_atom_site_label
_atom_site_type_symbol
_atom_site_fract_x
_atom_site_fract_y
_atom_site_fract_z
_atom_site_U_iso_or_equiv
_atom_site_adp_type
_atom_site_occupancy
_atom_site_symmetry_multiplicity
_atom_site_calc_flag
_atom_site_refinement_flags
Rh1 Rh 0.594129(7) 0.876811(4) 0.593011(7) 0.00987(3) Uani 1 1 d .
Cl1 Cl 0.72729(3) 0.865250(14) 0.43448(2) 0.01484(5) Uani 1 1 d .
P1 P 0.74985(3) 0.871954(13) 0.74196(2) 0.00997(5) Uani 1 1 d .
O1 O 1.00346(8) 0.72349(5) 0.69142(8) 0.01826(16) Uani 1 1 d .
C1 C 0.45326(10) 0.84730(6) 0.70310(9) 0.01324(18) Uani 1 1 d .
H1 H 0.4700 0.8207 0.7802 0.016 Uiso 1 1 calc R
C2 C 0.45908(10) 0.92053(6) 0.69758(9) 0.01406(18) Uani 1 1 d .
H2 H 0.4805 0.9501 0.7703 0.017 Uiso 1 1 calc R
C3 C 0.36229(11) 0.94244(6) 0.59523(11) 0.0171(2) Uani 1 1 d .
H3 H 0.3349 0.9922 0.5935 0.020 Uiso 1 1 calc R
C4 C 0.42403(11) 0.91486(6) 0.48365(10) 0.0168(2) Uani 1 1 d .
H4 H 0.4271 0.9416 0.4064 0.020 Uiso 1 1 calc R
C5 C 0.41860(11) 0.84355(6) 0.48891(10) 0.0166(2) Uani 1 1 d .
H5 H 0.4168 0.8129 0.4158 0.020 Uiso 1 1 calc R
C6 C 0.35392(11) 0.82507(6) 0.60414(10) 0.01616(19) Uani 1 1 d .
H6 H 0.3193 0.7770 0.6097 0.019 Uiso 1 1 calc R
C7 C 0.26131(11) 0.88647(6) 0.60833(12) 0.0189(2) Uani 1 1 d .
H7A H 0.1973 0.8862 0.5397 0.023 Uiso 1 1 calc R
H7B H 0.2218 0.8895 0.6862 0.023 Uiso 1 1 calc R
C8 C 0.83856(10) 0.79050(6) 0.75383(9) 0.01391(18) Uani 1 1 d .
H8A H 0.8918 0.7910 0.8304 0.017 Uiso 1 1 calc R
H8B H 0.7797 0.7512 0.7581 0.017 Uiso 1 1 calc R
C9 C 0.91976(10) 0.77776(6) 0.64983(10) 0.01443(19) Uani 1 1 d .
H9A H 0.8690 0.7630 0.5764 0.017 Uiso 1 1 calc R
H9B H 0.9661 0.8204 0.6309 0.017 Uiso 1 1 calc R
C10 C 1.09131(10) 0.70288(6) 0.61600(11) 0.01561(19) Uani 1 1 d .
C11 C 1.09744(11) 0.72571(6) 0.49687(10) 0.0175(2) Uani 1 1 d .
H11 H 1.0386 0.7582 0.4627 0.021 Uiso 1 1 calc R
C12 C 1.19154(12) 0.69996(7) 0.42856(11) 0.0225(2) Uani 1 1 d .
H12 H 1.1952 0.7143 0.3468 0.027 Uiso 1 1 calc R
C13 C 1.27933(13) 0.65381(7) 0.47839(13) 0.0250(3) Uani 1 1 d .
H13 H 1.3432 0.6368 0.4314 0.030 Uiso 1 1 calc R
C14 C 1.27315(13) 0.63261(6) 0.59817(14) 0.0227(2) Uani 1 1 d .
H14 H 1.3340 0.6015 0.6332 0.027 Uiso 1 1 calc R
C15 C 1.17966(11) 0.65628(6) 0.66661(11) 0.0192(2) Uani 1 1 d .
H15 H 1.1755 0.6409 0.7478 0.023 Uiso 1 1 calc R
C16 C 0.87281(10) 0.93703(5) 0.74480(9) 0.01197(17) Uani 1 1 d .
C17 C 0.88396(11) 0.98258(6) 0.64819(9) 0.01481(19) Uani 1 1 d .
H17 H 0.8250 0.9811 0.5803 0.018 Uiso 1 1 calc R
C18 C 0.98121(11) 1.03032(6) 0.65079(10) 0.0174(2) Uani 1 1 d .
H18 H 0.9887 1.0610 0.5844 0.021 Uiso 1 1 calc R
C19 C 1.06727(11) 1.03327(6) 0.75006(10) 0.0180(2) Uani 1 1 d .
H19 H 1.1332 1.0661 0.7519 0.022 Uiso 1 1 calc R
C20 C 1.05667(11) 0.98798(7) 0.84688(10) 0.0185(2) Uani 1 1 d .
H20 H 1.1154 0.9899 0.9149 0.022 Uiso 1 1 calc R
C21 C 0.96036(11) 0.94003(6) 0.84422(10) 0.01608(19) Uani 1 1 d .
H21 H 0.9538 0.9090 0.9103 0.019 Uiso 1 1 calc R
C22 C 0.69475(10) 0.87857(5) 0.89348(9) 0.01200(18) Uani 1 1 d .
C23 C 0.68102(11) 0.94413(6) 0.94492(10) 0.0164(2) Uani 1 1 d .
H23 H 0.7020 0.9846 0.9014 0.020 Uiso 1 1 calc R
C24 C 0.63677(12) 0.95087(7) 1.05949(11) 0.0208(2) Uani 1 1 d .
H24 H 0.6282 0.9958 1.0938 0.025 Uiso 1 1 calc R
C25 C 0.60520(12) 0.89221(8) 1.12376(11) 0.0219(2) Uani 1 1 d .
H25 H 0.5763 0.8967 1.2025 0.026 Uiso 1 1 calc R
C26 C 0.61618(12) 0.82682(7) 1.07199(11) 0.0210(2) Uani 1 1 d .
H26 H 0.5932 0.7866 1.1150 0.025 Uiso 1 1 calc R
C27 C 0.66067(11) 0.81992(6) 0.95768(10) 0.01595(19) Uani 1 1 d .
H27 H 0.6679 0.7750 0.9231 0.019 Uiso 1 1 calc R

loop_
_atom_site_aniso_label
_atom_site_aniso_U_11
_atom_site_aniso_U_22
_atom_site_aniso_U_33
_atom_site_aniso_U_23
_atom_site_aniso_U_13
_atom_site_aniso_U_12
Rh1 0.00972(4) 0.01017(4) 0.00967(4) -0.00013(2) 0.00036(3) -0.00057(2)
Cl1 0.01770(12) 0.01521(11) 0.01202(10) -0.00021(8) 0.00382(8) 0.00004(9)
P1 0.00958(12) 0.01004(11) 0.01031(11) 0.00003(8) 0.00083(8) 0.00007(8)
O1 0.0151(4) 0.0194(4) 0.0209(4) 0.0039(3) 0.0056(3) 0.0080(3)
C1 0.0102(4) 0.0155(5) 0.0142(4) 0.0021(3) 0.0022(3) -0.0005(4)
C2 0.0115(4) 0.0154(5) 0.0153(4) -0.0018(3) 0.0015(3) 0.0011(4)
C3 0.0140(5) 0.0143(5) 0.0226(5) 0.0019(4) -0.0006(4) 0.0017(4)
C4 0.0139(5) 0.0197(5) 0.0163(4) 0.0044(4) -0.0031(4) -0.0013(4)
C5 0.0147(5) 0.0186(5) 0.0158(4) -0.0010(4) -0.0027(4) -0.0032(4)
C6 0.0126(5) 0.0150(5) 0.0206(5) 0.0020(4) -0.0004(4) -0.0027(4)
C7 0.0110(5) 0.0212(5) 0.0244(5) 0.0032(4) -0.0005(4) -0.0004(4)
C8 0.0133(5) 0.0128(4) 0.0159(4) 0.0011(3) 0.0023(3) 0.0021(4)
C9 0.0124(5) 0.0143(5) 0.0166(4) -0.0004(3) 0.0013(4) 0.0035(4)
C10 0.0117(5) 0.0135(5) 0.0218(5) -0.0029(4) 0.0029(4) -0.0001(4)
C11 0.0145(5) 0.0197(5) 0.0182(5) -0.0048(4) 0.0003(4) -0.0016(4)
C12 0.0203(6) 0.0266(6) 0.0211(5) -0.0095(4) 0.0055(4) -0.0046(5)
C13 0.0189(6) 0.0218(6) 0.0355(7) -0.0112(5) 0.0114(5) -0.0017(5)
C14 0.0155(5) 0.0139(5) 0.0393(7) -0.0018(4) 0.0075(5) 0.0015(4)
C15 0.0150(5) 0.0146(5) 0.0285(6) 0.0025(4) 0.0061(4) 0.0019(4)
C16 0.0111(4) 0.0120(4) 0.0128(4) -0.0007(3) 0.0008(3) -0.0009(3)
C17 0.0158(5) 0.0152(5) 0.0133(4) 0.0012(3) -0.0001(3) -0.0020(4)
C18 0.0187(5) 0.0162(5) 0.0174(5) 0.0018(4) 0.0031(4) -0.0047(4)
C19 0.0143(5) 0.0189(5) 0.0208(5) -0.0023(4) 0.0027(4) -0.0054(4)
C20 0.0149(5) 0.0226(5) 0.0174(5) -0.0013(4) -0.0022(4) -0.0049(4)
C21 0.0143(5) 0.0192(5) 0.0145(4) 0.0015(3) -0.0009(4) -0.0029(4)
C22 0.0104(4) 0.0141(4) 0.0115(4) 0.0004(3) 0.0003(3) 0.0007(3)
C23 0.0168(5) 0.0163(5) 0.0164(4) -0.0036(4) 0.0031(4) -0.0004(4)
C24 0.0171(5) 0.0272(6) 0.0183(5) -0.0084(4) 0.0034(4) 0.0002(5)
C25 0.0147(5) 0.0387(7) 0.0123(4) -0.0012(4) 0.0015(4) 0.0013(5)
C26 0.0170(5) 0.0298(6) 0.0165(5) 0.0079(4) 0.0029(4) 0.0017(5)
C27 0.0158(5) 0.0169(5) 0.0153(4) 0.0040(3) 0.0026(4) 0.0011(4)

loop_
_atom_type_symbol
_atom_type_description
_atom_type_scat_dispersion_real
_atom_type_scat_dispersion_imag
_atom_type_scat_source
C C 0.0033 0.0016 'International Tables Vol C Tables 4.2.6.8 and 6.1.1.4'
H H 0.0000 0.0000 'International Tables Vol C Tables 4.2.6.8 and 6.1.1.4'
O O 0.0106 0.0060 'International Tables Vol C Tables 4.2.6.8 and 6.1.1.4'
P P 0.1023 0.0942 'International Tables Vol C Tables 4.2.6.8 and 6.1.1.4'
Rh Rh -1.1178 0.9187 'International Tables Vol C Tables 4.2.6.8 and 6.1.1.4'
Cl Cl 0.1484 0.1585 'International Tables Vol C Tables 4.2.6.8 and 6.1.1.4'

loop_
_geom_angle_atom_site_label_1
_geom_angle_atom_site_label_2
_geom_angle_atom_site_label_3
_geom_angle
C1 Rh1 C2 39.32(4)
C1 Rh1 C5 66.39(4)
C2 Rh1 C5 78.64(4)
C1 Rh1 C4 78.62(4)
C2 Rh1 C4 66.08(4)
C5 Rh1 C4 35.63(5)
C1 Rh1 P1 95.56(3)
C2 Rh1 P1 97.07(3)
C5 Rh1 P1 156.52(3)
C4 Rh1 P1 159.74(3)
C1 Rh1 Cl1 156.15(3)
C2 Rh1 Cl1 158.76(3)
C5 Rh1 Cl1 97.35(3)
C4 Rh1 Cl1 98.47(3)
P1 Rh1 Cl1 94.467(10)
C16 P1 C22 102.74(5)
C16 P1 C8 102.05(5)
C22 P1 C8 101.30(5)
C16 P1 Rh1 119.00(3)
C22 P1 Rh1 113.10(4)
C8 P1 Rh1 116.27(4)
C10 O1 C9 117.61(9)
C2 C1 C6 106.09(9)
C2 C1 Rh1 70.60(6)
C6 C1 Rh1 99.15(7)
C2 C1 H1 122.7
C6 C1 H1 122.7
Rh1 C1 H1 122.7
C1 C2 C3 105.90(9)
C1 C2 Rh1 70.08(6)
C3 C2 Rh1 99.47(7)
C1 C2 H2 122.8
C3 C2 H2 122.8
Rh1 C2 H2 122.8
C4 C3 C2 100.73(9)
C4 C3 C7 100.59(9)
C2 C3 C7 100.74(9)
C4 C3 H3 117.3
C2 C3 H3 117.3
C7 C3 H3 117.3
C5 C4 C3 106.71(9)
C5 C4 Rh1 71.83(6)
C3 C4 Rh1 93.62(7)
C5 C4 H4 123.5
C3 C4 H4 123.5
Rh1 C4 H4 123.5
C4 C5 C6 106.79(10)
C4 C5 Rh1 72.54(6)
C6 C5 Rh1 93.21(6)
C4 C5 H5 123.5
C6 C5 H5 123.5
Rh1 C5 H5 123.5
C5 C6 C1 101.08(9)
C5 C6 C7 100.39(9)
C1 C6 C7 100.71(9)
C5 C6 H6 117.2
C1 C6 H6 117.2
C7 C6 H6 117.2
C3 C7 C6 93.83(9)
C3 C7 H7A 113.0
C6 C7 H7A 113.0
C3 C7 H7B 113.0
C6 C7 H7B 113.0
H7A C7 H7B 110.4
C9 C8 P1 114.23(7)
C9 C8 H8A 108.7
P1 C8 H8A 108.7
C9 C8 H8B 108.7
P1 C8 H8B 108.7
H8A C8 H8B 107.6
O1 C9 C8 104.98(8)
O1 C9 H9A 110.7
C8 C9 H9A 110.7
O1 C9 H9B 110.7
C8 C9 H9B 110.7
H9A C9 H9B 108.8
O1 C10 C11 124.59(11)
O1 C10 C15 115.13(10)
C11 C10 C15 120.28(11)
C10 C11 C12 118.95(12)
C10 C11 H11 120.5
C12 C11 H11 120.5
C13 C12 C11 120.94(12)
C13 C12 H12 119.5
C11 C12 H12 119.5
C12 C13 C14 119.31(12)
C12 C13 H13 120.3
C14 C13 H13 120.3
C15 C14 C13 120.77(13)
C15 C14 H14 119.6
C13 C14 H14 119.6
C14 C15 C10 119.73(12)
C14 C15 H15 120.1
C10 C15 H15 120.1
C17 C16 C21 119.17(10)
C17 C16 P1 121.33(8)
C21 C16 P1 119.47(8)
C18 C17 C16 120.23(10)
C18 C17 H17 119.9
C16 C17 H17 119.9
C19 C18 C17 120.27(10)
C19 C18 H18 119.9
C17 C18 H18 119.9
C18 C19 C20 119.81(11)
C18 C19 H19 120.1
C20 C19 H19 120.1
C21 C20 C19 120.07(10)
C21 C20 H20 120.0
C19 C20 H20 120.0
C20 C21 C16 120.45(10)
C20 C21 H21 119.8
C16 C21 H21 119.8
C23 C22 C27 118.84(10)
C23 C22 P1 119.31(8)
C27 C22 P1 121.79(8)
C24 C23 C22 120.60(11)
C24 C23 H23 119.7
C22 C23 H23 119.7
C25 C24 C23 120.23(12)
C25 C24 H24 119.9
C23 C24 H24 119.9
C24 C25 C26 119.47(11)
C24 C25 H25 120.3
C26 C25 H25 120.3
C25 C26 C27 120.42(12)
C25 C26 H26 119.8
C27 C26 H26 119.8
C26 C27 C22 120.42(11)
C26 C27 H27 119.8
C22 C27 H27 119.8

loop_
_geom_bond_atom_site_label_1
_geom_bond_atom_site_label_2
_geom_bond_distance
Rh1 C1 2.0924(11)
Rh1 C2 2.0992(11)
Rh1 C5 2.2397(11)
Rh1 C4 2.2486(11)
Rh1 P1 2.2716(3)
Rh1 Cl1 2.3555(3)
P1 C16 1.8221(11)
P1 C22 1.8229(11)
P1 C8 1.8347(11)
O1 C10 1.3653(14)
O1 C9 1.4342(13)
C1 C2 1.4102(16)
C1 C6 1.5382(16)
C1 H1 1.0000
C2 C3 1.5443(16)
C2 H2 1.0000
C3 C4 1.5382(17)
C3 C7 1.5451(17)
C3 H3 1.0000
C4 C5 1.3731(18)
C4 H4 1.0000
C5 C6 1.5380(16)
C5 H5 1.0000
C6 C7 1.5491(17)
C6 H6 1.0000
C7 H7A 0.9900
C7 H7B 0.9900
C8 C9 1.5148(15)
C8 H8A 0.9900
C8 H8B 0.9900
C9 H9A 0.9900
C9 H9B 0.9900
C10 C11 1.3956(16)
C10 C15 1.3963(17)
C11 C12 1.3985(17)
C11 H11 0.9500
C12 C13 1.384(2)
C12 H12 0.9500
C13 C14 1.393(2)
C13 H13 0.9500
C14 C15 1.3806(18)
C14 H14 0.9500
C15 H15 0.9500
C16 C17 1.3936(14)
C16 C21 1.4001(14)
C17 C18 1.3928(16)
C17 H17 0.9500
C18 C19 1.3889(16)
C18 H18 0.9500
C19 C20 1.3914(17)
C19 H19 0.9500
C20 C21 1.3878(16)
C20 H20 0.9500
C21 H21 0.9500
C22 C23 1.3948(15)
C22 C27 1.3956(15)
C23 C24 1.3922(16)
C23 H23 0.9500
C24 C25 1.388(2)
C24 H24 0.9500
C25 C26 1.390(2)
C25 H25 0.9500
C26 C27 1.3909(16)
C26 H26 0.9500
C27 H27 0.9500
